data_2011072
loop_
_publ_author_name
'Stocker, Fred B.'
'Britton, Doyle'

_publ_section_title
;
 1,2-Dicyano-1,2-bis(imidazolidine-2-thione)digold(I) and
 2,2-dicyano-1,1-bis(dimethylthiourea)digold(I)
;
_journal_issue 7
_journal_name_full 'Acta Crystallographica Section C'
_journal_page_first 798
_journal_page_last 800
_journal_paper_doi 10.1107/S0108270100005783
_journal_volume 56
_journal_year 2000
_chemical_formula_iupac '[Au2 (C1 N1)2 (C3 H6 N2 S1)2]'
_chemical_formula_moiety 'C8 H12 Au2 N6 S2'
_chemical_formula_sum 'C8 H12 Au2 N6 S2'
_chemical_formula_weight 650.28
_chemical_name_systematic
;
   1,2-bis(imidazolidine-2-thione)-1,2-dicyano-digold(I)
;
_space_group_IT_number 2
_symmetry_cell_setting triclinic
_symmetry_space_group_name_Hall '-P 1'
_symmetry_space_group_name_H-M 'P -1'
_audit_creation_method 'SHELXTL plus manual additions'
_cell_angle_alpha 103.73(3)
_cell_angle_beta 90.73(3)
_cell_angle_gamma 112.98(3)
_cell_formula_units_Z 2
_cell_length_a 7.4654(15)
_cell_length_b 9.233(2)
_cell_length_c 11.895(2)
_cell_measurement_reflns_used 1873
_cell_measurement_temperature 174(2)
_cell_measurement_theta_max 25.0
_cell_measurement_theta_min 1.8
_cell_volume 728.2(3)
_computing_cell_refinement 'SAINT (Siemens, 1995)'
_computing_data_collection 'ASTRO (Siemens, 1995)'
_computing_data_reduction SAINT
_computing_molecular_graphics SHELXLTL
_computing_publication_material SHELXLTL
_computing_structure_refinement SHELXLTL
_computing_structure_solution 'SHELXTL (Sheldrick, 1994)'
_diffrn_ambient_temperature 174(2)
_diffrn_measurement_device 'Siemens SMART area-detector'
_diffrn_measurement_method \w
_diffrn_radiation_monochromator graphite
_diffrn_radiation_source 'fine-focus sealed tube'
_diffrn_radiation_type MoK\a
_diffrn_radiation_wavelength .71073
_diffrn_reflns_av_R_equivalents .045
_diffrn_reflns_av_sigmaI/netI .041
_diffrn_reflns_limit_h_max 8
_diffrn_reflns_limit_h_min -8
_diffrn_reflns_limit_k_max 10
_diffrn_reflns_limit_k_min -10
_diffrn_reflns_limit_l_max 14
_diffrn_reflns_limit_l_min -14
_diffrn_reflns_number 5410
_diffrn_reflns_theta_max 25.03
_diffrn_reflns_theta_min 1.77
_diffrn_standards_decay_% <1
_diffrn_standards_interval_time
;
the first 93 reflections were remeasured at the end of
the data collection  10 hours later
;
_diffrn_standards_number 93
_exptl_absorpt_coefficient_mu 20.403
_exptl_absorpt_correction_T_max .29
_exptl_absorpt_correction_T_min .10
_exptl_absorpt_correction_type multi-scan
_exptl_absorpt_process_details '(SADABS; Sheldrick, 1996; Blessing, 1995)'
_exptl_crystal_colour colorless
_exptl_crystal_density_diffrn 2.966
_exptl_crystal_density_meas ?
_exptl_crystal_description 'flat needle'
_exptl_crystal_F_000 584
_exptl_crystal_size_max .30
_exptl_crystal_size_mid .10
_exptl_crystal_size_min .06
_refine_diff_density_max 1.911
_refine_diff_density_min -1.515
_refine_ls_extinction_method none
_refine_ls_goodness_of_fit_all .94
_refine_ls_goodness_of_fit_obs 1.00
_refine_ls_hydrogen_treatment constr
_refine_ls_matrix_type full
_refine_ls_number_parameters 163
_refine_ls_number_reflns 2545
_refine_ls_number_restraints 0
_refine_ls_restrained_S_all .94
_refine_ls_restrained_S_obs 1.00
_refine_ls_R_factor_all .042
_refine_ls_R_factor_obs .036
_refine_ls_shift/esd_max -.005
_refine_ls_shift/esd_mean .001
_refine_ls_structure_factor_coef Fsqd
_refine_ls_weighting_details 'w = 1/[\s^2^(Fo^2^)+(0.0650P)^2^] where P = (Fo^2^+2Fc^2^)/3'
_refine_ls_weighting_scheme calc
_refine_ls_wR_factor_all .093
_refine_ls_wR_factor_obs .089
_reflns_number_observed 2124
_reflns_number_total 2545
_reflns_observed_criterion I>2\s(I)
_cod_data_source_file bk1525.cif
_cod_data_source_block I
_cod_depositor_comments
;
The following automatic conversions were performed:

'_exptl_crystal_density_meas' value 'not measured' was changed to '?'
- the value is perceived as not measured.

Automatic conversion script
Id: cif_fix_values 3008 2015-01-20 13:52:24Z robertas 

The following automatic conversions were performed:

'_refine_ls_weighting_scheme' value 'calc w =
1/[\s^2^(Fo^2^)+(0.0650P)^2^] where P = (Fo^2^+2Fc^2^)/3' was changed
to 'calc'. New tag '_refine_ls_weighting_details' was created. The
value of the new tag was set to 'w = 1/[\s^2^(Fo^2^)+(0.0650P)^2^]
where P = (Fo^2^+2Fc^2^)/3'.

Automatic conversion script
Id: cif_fix_values 3143 2015-03-26 13:38:13Z robertas 
;
_cod_original_cell_volume 728.1(3)
_cod_database_code 2011072
_cod_database_fobs_code 2011072

loop_
_symmetry_equiv_pos_as_xyz
'x, y, z'
'-x, -y, -z'

loop_
_atom_site_aniso_label
_atom_site_aniso_U_11
_atom_site_aniso_U_22
_atom_site_aniso_U_33
_atom_site_aniso_U_12
_atom_site_aniso_U_13
_atom_site_aniso_U_23
Au1 .0468(2) .0410(2) .0439(2) .0139(2) .0090(2) .0113(2)
C1 .056(5) .042(5) .041(5) .019(5) .011(4) .015(4)
N1 .069(6) .057(5) .061(5) .022(5) .003(4) .017(4)
Au2 .0454(2) .0434(2) .0417(2) .0173(2) .0073(2) .0094(2)
C2 .077(7) .064(6) .045(5) .041(6) .028(5) .024(5)
N2 .096(7) .087(7) .069(6) .054(6) .025(5) .035(6)
S1 .0582(15) .0517(14) .0472(13) .0030(12) .0058(11) .0053(11)
C11 .038(4) .040(5) .045(5) .016(4) -.003(4) .001(4)
N11 .052(4) .045(4) .046(4) .014(4) .008(4) .007(4)
N12 .049(4) .042(4) .060(5) .004(4) .007(4) .013(4)
C12 .067(7) .075(8) .052(6) .000(6) .016(5) .018(6)
C13 .050(6) .067(7) .058(6) .013(5) .009(5) .031(5)
S2 .0591(14) .0475(13) .0454(13) .0221(11) .0150(10) .0153(10)
C21 .047(5) .033(4) .042(5) .009(4) .001(4) .009(4)
N21 .064(5) .057(5) .060(5) .033(4) .011(4) .022(4)
N22 .072(6) .054(5) .055(5) .034(4) .016(4) .022(4)
C22 .072(7) .057(6) .053(6) .037(6) .005(5) .007(5)
C23 .045(5) .053(6) .071(7) .020(5) .011(5) .010(5)

loop_
_atom_site_label
_atom_site_fract_x
_atom_site_fract_y
_atom_site_fract_z
_atom_site_U_iso_or_equiv
_atom_site_thermal_displace_type
_atom_site_calc_flag
_atom_site_refinement_flags
_atom_site_occupancy
_atom_site_disorder_group
_atom_site_type_symbol
Au1 .67083(5) -.04212(4) .08277(3) .04509(15) Uani d . 1 . Au
C1 .4754(14) -.2554(12) .0901(8) .046(2) Uani d . 1 . C
N1 .3700(13) -.3747(11) .1014(8) .064(2) Uani d . 1 . N
Au2 .61049(5) .13230(4) .32865(3) .04403(15) Uani d . 1 . Au
C2 .6772(16) -.0092(13) .4061(8) .056(3) Uani d . 1 . C
N2 .7093(16) -.0937(13) .4505(9) .075(3) Uani d . 1 . N
S1 .9199(4) .2049(3) .0905(2) .0599(7) Uani d . 1 . S
C11 .9555(12) .2090(10) -.0501(7) .043(2) Uani d . 1 . C
N11 .8629(11) .0908(9) -.1444(6) .051(2) Uani d . 1 . N
H11 .7729(11) -.0015(9) -.1428(6) .061 Uiso calc R 1 . H
N12 1.0886(11) .3334(9) -.0788(7) .055(2) Uani d . 1 . N
H12 1.1635(11) .4224(9) -.0291(7) .066 Uiso calc R 1 . H
C12 .9290(17) .1331(15) -.2521(10) .074(3) Uani d . 1 . C
H12A .8251(17) .1368(15) -.2996(10) .088 Uiso calc R 1 . H
H12B .9776(17) .0569(15) -.2974(10) .088 Uiso calc R 1 . H
C13 1.0950(14) .3039(13) -.2039(9) .059(3) Uani d . 1 . C
H13A 1.2207(14) .3046(13) -.2243(9) .071 Uiso calc R 1 . H
H13B 1.0706(14) .3849(13) -.2331(9) .071 Uiso calc R 1 . H
S2 .5347(4) .2982(3) .2382(2) .0498(5) Uani d . 1 . S
C21 .3810(13) .3629(10) .3220(7) .043(2) Uani d . 1 . C
N21 .3233(12) .4730(10) .3005(7) .057(2) Uani d . 1 . N
H21 .3626(12) .5212(10) .2463(7) .068 Uiso calc R 1 . H
N22 .3032(12) .3159(10) .4129(7) .056(2) Uani d . 1 . N
H22 .3249(12) .2464(10) .4417(7) .067 Uiso calc R 1 . H
C22 .1887(16) .5032(13) .3770(9) .059(3) Uani d . 1 . C
H22A .0618(16) .4718(13) .3345(9) .070 Uiso calc R 1 . H
H22B .2379(16) .6172(13) .4197(9) .070 Uiso calc R 1 . H
C23 .1770(14) .3954(12) .4581(10) .057(3) Uani d . 1 . C
H23A .2241(14) .4601(12) .5380(10) .069 Uiso calc R 1 . H
H23B .0438(14) .3165(12) .4548(10) .069 Uiso calc R 1 . H

loop_
_atom_type_symbol
_atom_type_description
_atom_type_scat_dispersion_real
_atom_type_scat_dispersion_imag
_atom_type_scat_source
C C .0033 .0016 'International Tables Vol C Tables 4.2.6.8 and 6.1.1.4'
H H .0000 .0000 'International Tables Vol C Tables 4.2.6.8 and 6.1.1.4'
N N .0061 .0033 'International Tables Vol C Tables 4.2.6.8 and 6.1.1.4'
S S .1246 .1234 'International Tables Vol C Tables 4.2.6.8 and 6.1.1.4'
Au Au -2.0133 8.8022 'International Tables Vol C Tables 4.2.6.8 and 6.1.1.4'

loop_
_geom_angle_atom_site_label_1
_geom_angle_atom_site_label_2
_geom_angle_atom_site_label_3
_geom_angle
_geom_angle_publ_flag
C1 Au1 S1 173.6(3) y
C1 Au1 Au2 92.8(3) ?
S1 Au1 Au2 84.79(8) ?
N1 C1 Au1 175.4(9) ?
C2 Au2 S2 179.6(3) y
C2 Au2 Au1 93.4(3) ?
S2 Au2 Au1 86.50(6) ?
N2 C2 Au2 177.8(11) ?
C11 S1 Au1 106.5(3) ?
N12 C11 N11 110.1(8) ?
N12 C11 S1 123.2(7) ?
N11 C11 S1 126.6(7) ?
C11 N11 C12 113.0(8) ?
C11 N11 H11 123.5(5) ?
C12 N11 H11 123.5(5) ?
C11 N12 C13 112.5(8) ?
C11 N12 H12 123.8(5) ?
C13 N12 H12 123.8(5) ?
N11 C12 C13 101.3(8) ?
N11 C12 H12A 111.5(6) ?
C13 C12 H12A 111.5(6) ?
N11 C12 H12B 111.5(6) ?
C13 C12 H12B 111.5(6) ?
H12A C12 H12B 109.3 ?
N12 C13 C12 103.0(8) ?
N12 C13 H13A 111.2(5) ?
C12 C13 H13A 111.2(6) ?
N12 C13 H13B 111.2(5) ?
C12 C13 H13B 111.2(6) ?
H13A C13 H13B 109.1 ?
C21 S2 Au2 106.1(3) ?
N22 C21 N21 109.9(8) ?
N22 C21 S2 128.2(7) ?
N21 C21 S2 121.9(7) ?
C21 N21 C22 112.7(8) ?
C21 N21 H21 123.6(5) ?
C22 N21 H21 123.6(5) ?
C21 N22 C23 111.7(8) ?
C21 N22 H22 124.2(5) ?
C23 N22 H22 124.2(5) ?
N21 C22 C23 102.5(8) ?
N21 C22 H22A 111.3(5) ?
C23 C22 H22A 111.3(6) ?
N21 C22 H22B 111.3(5) ?
C23 C22 H22B 111.3(5) ?
H22A C22 H22B 109.2 ?
N22 C23 C22 103.1(8) ?
N22 C23 H23A 111.1(5) ?
C22 C23 H23A 111.1(5) ?
N22 C23 H23B 111.1(5) ?
C22 C23 H23B 111.1(6) ?
H23A C23 H23B 109.1 ?

loop_
_geom_bond_atom_site_label_1
_geom_bond_atom_site_label_2
_geom_bond_site_symmetry_2
_geom_bond_distance
_geom_bond_publ_flag
Au1 Au2 . 3.1167(10) y
Au1 S1 . 2.292(3) y
Au2 S2 . 2.295(3) y
Au1 C1 . 1.964(10) y
Au2 C2 . 1.968(10) y
C1 N1 . 1.117(12) ?
C2 N2 . 1.133(13) ?
S1 C11 . 1.703(9) ?
C11 N12 . 1.314(11) ?
C11 N11 . 1.318(11) ?
N11 C12 . 1.463(13) ?
N11 H11 . .86 ?
N12 C13 . 1.452(13) ?
N12 H12 . .86 ?
C12 C13 . 1.542(14) ?
C12 H12A . .97 ?
C12 H12B . .97 ?
C13 H13A . .97 ?
C13 H13B . .97 ?
S2 C21 . 1.717(9) ?
C21 N22 . 1.318(11) ?
C21 N21 . 1.322(11) ?
N21 C22 . 1.427(12) ?
N21 H21 . .86 ?
N22 C23 . 1.442(12) ?
N22 H22 . .86 ?
C22 C23 . 1.523(15) ?
C22 H22A . .97 ?
C22 H22B . .97 ?
C23 H23A . .97 ?
C23 H23B . .97 ?

loop_
_geom_hbond_atom_site_label_D
_geom_hbond_atom_site_label_H
_geom_hbond_atom_site_label_A
_geom_hbond_site_symmetry_A
_geom_hbond_distance_DH
_geom_hbond_distance_HA
_geom_hbond_distance_DA
_geom_hbond_angle_DHA
N11 H11 S2 2_655 .86 2.76 3.556(8) 155
N12 H12 N1 1_665 .86 2.14 2.999(12) 172
N21 H21 N1 1_565 .86 2.15 2.988(12) 163
N22 H22 N2 2_656 .86 2.07 2.880(13) 157

loop_
_geom_torsion_atom_site_label_1
_geom_torsion_atom_site_label_2
_geom_torsion_atom_site_label_3
_geom_torsion_atom_site_label_4
_geom_torsion
_geom_torsion_publ_flag
C1 Au1 Au2 C2 57.8(4) y
S1 Au1 Au2 C2 -116.2(3) y
C1 Au1 Au2 S2 -122.5(3) y
S1 Au1 Au2 S2 63.42(10) y
N12 C11 N11 C12 -1.8(11) ?
S1 C11 N11 C12 -179.7(8) ?
N11 C11 N12 C13 -.4(11) ?
S1 C11 N12 C13 177.6(7) ?
C11 N11 C12 C13 3.0(12) ?
C11 N12 C13 C12 2.2(12) ?
N11 C12 C13 N12 -2.9(11) ?
N22 C21 N21 C22 -2.7(11) ?
S2 C21 N21 C22 177.1(7) ?
N21 C21 N22 C23 1.4(11) ?
S2 C21 N22 C23 -178.4(7) ?
C21 N21 C22 C23 2.7(11) ?
C21 N22 C23 C22 .2(10) ?
N21 C22 C23 N22 -1.7(10) ?
